data_2108660
loop_
_publ_author_name
'Mali, Bhupendra P.'
'Dash, Soumya Ranjan'
'Nikam, Shrikant B.'
'Puthuvakkal, Anisha'
'Vanka, Kumar'
'Manoj, Kochunnoonny'
'Gonnade, Rajesh G.'

_publ_section_title
;
 Five concomitant polymorphs of a green fluorescent protein chromophore
 (GFPc) analogue: understanding variations in photoluminescence with
 \p-stacking interactions
;
_journal_issue 5
_journal_name_full 'Acta Crystallographica Section B'
_journal_page_first
;
;
_journal_paper_doi 10.1107/S2052520620010343
_journal_volume 76
_journal_year 2020
_chemical_formula_moiety 'C15 H18 N2 O4'
_chemical_formula_sum 'C15 H18 N2 O4'
_chemical_formula_weight 290.31
_space_group_crystal_system triclinic
_space_group_IT_number 2
_space_group_name_Hall '-P 1'
_space_group_name_H-M_alt 'P -1'
_atom_sites_solution_hydrogens geom
_audit_creation_method SHELXL-2014/7
_cell_angle_alpha 78.0120(10)
_cell_angle_beta 82.1820(10)
_cell_angle_gamma 66.0070(10)
_cell_formula_units_Z 2
_cell_length_a 7.1190(2)
_cell_length_b 7.2678(3)
_cell_length_c 15.0171(6)
_cell_measurement_reflns_used 9906
_cell_measurement_temperature 100(2)
_cell_measurement_theta_max 37.08
_cell_measurement_theta_min 3.19
_cell_volume 693.20(4)
_computing_cell_refinement 'SAINT (Bruker, 2016)'
_computing_data_collection 'APEX3 (Bruker, 2016)'
_computing_data_reduction 'SAINT (Bruker, 2016)'
_computing_molecular_graphics 'Bruker SHELXTL'
_computing_publication_material 'Bruker SHELXTL'
_computing_structure_refinement 'SHELXL-2014/7 (Sheldrick, 2014)'
_computing_structure_solution 'SHELXS-97 (Sheldrick 2008)'
_diffrn_ambient_temperature 100(2)
_diffrn_detector 'Photon II CPAD Area Detector'
_diffrn_detector_area_resol_mean 7.39
_diffrn_measured_fraction_theta_full 0.996
_diffrn_measured_fraction_theta_max 0.998
_diffrn_measurement_device '\k-geometry diffractometer'
_diffrn_measurement_device_type 'Bruker D8 VENTURE Kappa Duo PHOTON II CPAD'
_diffrn_measurement_method '\f and \w scans'
_diffrn_radiation_monochromator 'multilayer mirrors'
_diffrn_radiation_type MoK\a
_diffrn_radiation_wavelength 0.71073
_diffrn_reflns_av_R_equivalents 0.0387
_diffrn_reflns_av_unetI/netI 0.0276
_diffrn_reflns_Laue_measured_fraction_full 0.996
_diffrn_reflns_Laue_measured_fraction_max 0.998
_diffrn_reflns_limit_h_max 10
_diffrn_reflns_limit_h_min -8
_diffrn_reflns_limit_k_max 10
_diffrn_reflns_limit_k_min -10
_diffrn_reflns_limit_l_max 21
_diffrn_reflns_limit_l_min -21
_diffrn_reflns_number 22228
_diffrn_reflns_point_group_measured_fraction_full 0.996
_diffrn_reflns_point_group_measured_fraction_max 0.998
_diffrn_reflns_theta_full 25.242
_diffrn_reflns_theta_max 29.997
_diffrn_reflns_theta_min 3.188
_diffrn_source 'micro-focus sealed tube'
_diffrn_source_type 'Incoatech I\mS HB'
_exptl_absorpt_coefficient_mu 0.102
_exptl_absorpt_correction_T_max 0.996
_exptl_absorpt_correction_T_min 0.988
_exptl_absorpt_correction_type multi-scan
_exptl_absorpt_process_details 'SADABS (Bruker, 2006)'
_exptl_crystal_colour YELLOW
_exptl_crystal_density_diffrn 1.391
_exptl_crystal_description PLATE
_exptl_crystal_F_000 308
_exptl_crystal_size_max 0.120
_exptl_crystal_size_mid 0.080
_exptl_crystal_size_min 0.040
_refine_diff_density_max 0.484
_refine_diff_density_min -0.300
_refine_diff_density_rms 0.052
_refine_ls_extinction_method none
_refine_ls_goodness_of_fit_ref 1.054
_refine_ls_hydrogen_treatment constr
_refine_ls_matrix_type full
_refine_ls_number_parameters 195
_refine_ls_number_reflns 4011
_refine_ls_number_restraints 0
_refine_ls_restrained_S_all 1.054
_refine_ls_R_factor_all 0.0492
_refine_ls_R_factor_gt 0.0417
_refine_ls_shift/su_max 0.001
_refine_ls_shift/su_mean 0.000
_refine_ls_structure_factor_coef Fsqd
_refine_ls_weighting_details 'w=1/[\s^2^(Fo^2^)+(0.0586P)^2^+0.2144P] where P=(Fo^2^+2Fc^2^)/3'
_refine_ls_weighting_scheme calc
_refine_ls_wR_factor_gt 0.1070
_refine_ls_wR_factor_ref 0.1118
_reflns_Friedel_coverage 0.000
_reflns_number_gt 3461
_reflns_number_total 4011
_reflns_threshold_expression 'I > 2\s(I)'
_cod_data_source_file aw5046sup1.cif
_cod_data_source_block Form_III
_cod_depositor_comments
;
The following automatic conversions were performed:

data item '_exptl_absorpt_correction_type' value 'MULTI-SCAN' was
changed to 'multi-scan' in accordance with the
/home/data/users/saulius/crontab/automatic-downloads/rss-feeds/IUCr/lib/dictionaries/cif_core.dic
dictionary named 'cif_core.dic' version 2.4.2 last updated on
2011-04-26.

Automatic conversion script
Id: cif_fix_values 7556 2019-12-06 15:28:31Z antanas 
;
_cod_database_code 2108660
_shelx_shelxl_version_number 2014/7
_shelx_space_group_comment
;
The symmetry employed for this shelxl refinement is uniquely defined
by the following loop, which should always be used as a source of
symmetry information in preference to the above space-group names.
They are only intended as comments.
;
_shelx_estimated_absorpt_t_min 0.988
_shelx_estimated_absorpt_t_max 0.996

loop_
_space_group_symop_operation_xyz
'x, y, z'
'-x, -y, -z'

loop_
_atom_site_label
_atom_site_type_symbol
_atom_site_fract_x
_atom_site_fract_y
_atom_site_fract_z
_atom_site_U_iso_or_equiv
_atom_site_adp_type
_atom_site_occupancy
_atom_site_site_symmetry_order
_atom_site_calc_flag
_atom_site_refinement_flags_posn
_atom_site_refinement_flags_adp
_atom_site_refinement_flags_occupancy
_atom_site_disorder_assembly
_atom_site_disorder_group
O1 O 0.81963(12) 0.29469(13) 0.95650(5) 0.01747(17) Uani 1 1 d . . . . .
O2 O 0.06520(11) 0.58906(12) 0.57070(5) 0.01501(17) Uani 1 1 d . . . . .
O3 O -0.28911(11) 0.74708(12) 0.66698(5) 0.01531(17) Uani 1 1 d . . . . .
O4 O -0.29726(11) 0.79718(12) 0.83926(5) 0.01540(17) Uani 1 1 d . . . . .
N1 N 0.98824(13) 0.17433(14) 0.82395(6) 0.01343(18) Uani 1 1 d . . . . .
N2 N 0.72544(13) 0.28964(14) 0.73082(6) 0.01298(18) Uani 1 1 d . . . . .
C1 C 0.26486(15) 0.54624(15) 0.79181(7) 0.01134(19) Uani 1 1 d . . . . .
C2 C 0.26745(15) 0.52784(15) 0.70045(7) 0.01201(19) Uani 1 1 d . . . . .
H2 H 0.3943 0.4674 0.6673 0.014 Uiso 1 1 calc R U . . .
C3 C 0.08186(15) 0.59920(15) 0.65902(7) 0.01180(19) Uani 1 1 d . . . . .
C4 C -0.10695(15) 0.68780(15) 0.70721(7) 0.01173(19) Uani 1 1 d . . . . .
C5 C -0.10799(15) 0.70804(15) 0.79790(7) 0.01152(19) Uani 1 1 d . . . . .
C6 C 0.07724(15) 0.63842(15) 0.84014(7) 0.01192(19) Uani 1 1 d . . . . .
H6 H 0.0763 0.6534 0.9016 0.014 Uiso 1 1 calc R U . . .
C7 C 0.45142(15) 0.46688(15) 0.84168(7) 0.01204(19) Uani 1 1 d . . . . .
H7 H 0.4329 0.4991 0.9013 0.014 Uiso 1 1 calc R U . . .
C8 C 0.64674(15) 0.35400(15) 0.81513(7) 0.01175(19) Uani 1 1 d . . . . .
C9 C 0.81888(15) 0.27775(16) 0.87709(7) 0.01271(19) Uani 1 1 d . . . . .
C10 C 0.92215(16) 0.18899(15) 0.73883(7) 0.01233(19) Uani 1 1 d . . . . .
C11 C 1.07177(16) 0.09910(17) 0.66514(8) 0.0165(2) Uani 1 1 d . . . . .
H11A H 0.9980 0.1194 0.6110 0.025 Uiso 1 1 calc R U . . .
H11B H 1.1464 -0.0475 0.6858 0.025 Uiso 1 1 calc R U . . .
H11C H 1.1697 0.1660 0.6499 0.025 Uiso 1 1 calc R U . . .
C12 C 1.19573(16) 0.06867(17) 0.85576(8) 0.0173(2) Uani 1 1 d . . . . .
H12A H 1.2480 0.1690 0.8643 0.026 Uiso 1 1 calc R U . . .
H12B H 1.2857 -0.0124 0.8105 0.026 Uiso 1 1 calc R U . . .
H12C H 1.1932 -0.0218 0.9138 0.026 Uiso 1 1 calc R U . . .
C13 C 0.25332(16) 0.51777(18) 0.51663(7) 0.0159(2) Uani 1 1 d . . . . .
H13A H 0.3259 0.6084 0.5136 0.024 Uiso 1 1 calc R U . . .
H13B H 0.2233 0.5170 0.4550 0.024 Uiso 1 1 calc R U . . .
H13C H 0.3400 0.3789 0.5442 0.024 Uiso 1 1 calc R U . . .
C14 C -0.34953(17) 0.94381(18) 0.61103(8) 0.0212(2) Uani 1 1 d . . . . .
H14A H -0.3678 1.0465 0.6482 0.032 Uiso 1 1 calc R U . . .
H14B H -0.4796 0.9765 0.5841 0.032 Uiso 1 1 calc R U . . .
H14C H -0.2427 0.9436 0.5624 0.032 Uiso 1 1 calc R U . . .
C15 C -0.30221(17) 0.80397(18) 0.93380(7) 0.0178(2) Uani 1 1 d . . . . .
H15A H -0.2275 0.6663 0.9666 0.027 Uiso 1 1 calc R U . . .
H15B H -0.4455 0.8555 0.9583 0.027 Uiso 1 1 calc R U . . .
H15C H -0.2370 0.8948 0.9415 0.027 Uiso 1 1 calc R U . . .

loop_
_atom_site_aniso_label
_atom_site_aniso_U_11
_atom_site_aniso_U_22
_atom_site_aniso_U_33
_atom_site_aniso_U_23
_atom_site_aniso_U_13
_atom_site_aniso_U_12
O1 0.0176(4) 0.0206(4) 0.0134(4) -0.0032(3) -0.0047(3) -0.0052(3)
O2 0.0113(3) 0.0225(4) 0.0106(3) -0.0057(3) -0.0009(3) -0.0045(3)
O3 0.0109(3) 0.0185(4) 0.0161(4) -0.0012(3) -0.0042(3) -0.0052(3)
O4 0.0104(3) 0.0203(4) 0.0126(3) -0.0051(3) 0.0007(3) -0.0023(3)
N1 0.0110(4) 0.0134(4) 0.0144(4) -0.0016(3) -0.0033(3) -0.0028(3)
N2 0.0130(4) 0.0131(4) 0.0114(4) -0.0025(3) -0.0010(3) -0.0034(3)
C1 0.0115(4) 0.0103(4) 0.0118(4) -0.0010(3) -0.0020(3) -0.0038(3)
C2 0.0106(4) 0.0121(4) 0.0119(4) -0.0024(3) -0.0011(3) -0.0027(3)
C3 0.0124(4) 0.0118(4) 0.0109(4) -0.0023(3) -0.0015(3) -0.0040(4)
C4 0.0100(4) 0.0121(4) 0.0126(4) -0.0007(4) -0.0024(3) -0.0040(3)
C5 0.0104(4) 0.0103(4) 0.0127(4) -0.0018(3) 0.0005(3) -0.0032(3)
C6 0.0121(4) 0.0117(4) 0.0113(4) -0.0016(3) -0.0016(3) -0.0038(4)
C7 0.0128(4) 0.0122(5) 0.0111(4) -0.0009(3) -0.0023(3) -0.0048(4)
C8 0.0125(4) 0.0117(4) 0.0108(4) -0.0004(3) -0.0031(3) -0.0044(4)
C9 0.0126(4) 0.0117(4) 0.0133(4) -0.0002(4) -0.0030(3) -0.0045(4)
C10 0.0146(4) 0.0099(4) 0.0123(4) 0.0003(3) -0.0025(3) -0.0051(4)
C11 0.0151(4) 0.0154(5) 0.0170(5) -0.0031(4) 0.0012(4) -0.0042(4)
C12 0.0114(4) 0.0164(5) 0.0219(5) -0.0017(4) -0.0059(4) -0.0024(4)
C13 0.0127(4) 0.0207(5) 0.0124(5) -0.0040(4) 0.0010(4) -0.0046(4)
C14 0.0175(5) 0.0199(6) 0.0213(5) 0.0003(4) -0.0085(4) -0.0020(4)
C15 0.0159(5) 0.0214(5) 0.0132(5) -0.0065(4) 0.0021(4) -0.0037(4)

loop_
_atom_type_symbol
_atom_type_description
_atom_type_scat_dispersion_real
_atom_type_scat_dispersion_imag
_atom_type_scat_source
C C 0.0033 0.0016 'International Tables Vol C Tables 4.2.6.8 and 6.1.1.4'
H H 0.0000 0.0000 'International Tables Vol C Tables 4.2.6.8 and 6.1.1.4'
N N 0.0061 0.0033 'International Tables Vol C Tables 4.2.6.8 and 6.1.1.4'
O O 0.0106 0.0060 'International Tables Vol C Tables 4.2.6.8 and 6.1.1.4'

loop_
_geom_angle_atom_site_label_1
_geom_angle_atom_site_label_2
_geom_angle_atom_site_label_3
_geom_angle
_geom_angle_site_symmetry_1
_geom_angle_site_symmetry_3
_geom_angle_publ_flag
C3 O2 C13 116.41(8) . . ?
C4 O3 C14 113.52(8) . . ?
C5 O4 C15 116.29(8) . . ?
C9 N1 C10 107.97(8) . . ?
C9 N1 C12 123.88(9) . . ?
C10 N1 C12 128.15(9) . . ?
C10 N2 C8 105.57(8) . . ?
C2 C1 C6 120.26(9) . . ?
C2 C1 C7 122.70(9) . . ?
C6 C1 C7 117.01(9) . . ?
C3 C2 C1 119.14(9) . . ?
C3 C2 H2 120.4 . . ?
C1 C2 H2 120.4 . . ?
O2 C3 C2 124.37(9) . . ?
O2 C3 C4 114.51(8) . . ?
C2 C3 C4 121.11(9) . . ?
O3 C4 C5 120.18(9) . . ?
O3 C4 C3 120.41(9) . . ?
C5 C4 C3 119.36(9) . . ?
O4 C5 C6 124.33(9) . . ?
O4 C5 C4 115.55(9) . . ?
C6 C5 C4 120.13(9) . . ?
C5 C6 C1 119.97(9) . . ?
C5 C6 H6 120.0 . . ?
C1 C6 H6 120.0 . . ?
C8 C7 C1 129.11(9) . . ?
C8 C7 H7 115.4 . . ?
C1 C7 H7 115.4 . . ?
C7 C8 N2 129.26(9) . . ?
C7 C8 C9 121.89(9) . . ?
N2 C8 C9 108.85(8) . . ?
O1 C9 N1 125.86(9) . . ?
O1 C9 C8 130.88(9) . . ?
N1 C9 C8 103.25(8) . . ?
N2 C10 N1 114.35(9) . . ?
N2 C10 C11 125.04(9) . . ?
N1 C10 C11 120.59(9) . . ?
C10 C11 H11A 109.5 . . ?
C10 C11 H11B 109.5 . . ?
H11A C11 H11B 109.5 . . ?
C10 C11 H11C 109.5 . . ?
H11A C11 H11C 109.5 . . ?
H11B C11 H11C 109.5 . . ?
N1 C12 H12A 109.5 . . ?
N1 C12 H12B 109.5 . . ?
H12A C12 H12B 109.5 . . ?
N1 C12 H12C 109.5 . . ?
H12A C12 H12C 109.5 . . ?
H12B C12 H12C 109.5 . . ?
O2 C13 H13A 109.5 . . ?
O2 C13 H13B 109.5 . . ?
H13A C13 H13B 109.5 . . ?
O2 C13 H13C 109.5 . . ?
H13A C13 H13C 109.5 . . ?
H13B C13 H13C 109.5 . . ?
O3 C14 H14A 109.5 . . ?
O3 C14 H14B 109.5 . . ?
H14A C14 H14B 109.5 . . ?
O3 C14 H14C 109.5 . . ?
H14A C14 H14C 109.5 . . ?
H14B C14 H14C 109.5 . . ?
O4 C15 H15A 109.5 . . ?
O4 C15 H15B 109.5 . . ?
H15A C15 H15B 109.5 . . ?
O4 C15 H15C 109.5 . . ?
H15A C15 H15C 109.5 . . ?
H15B C15 H15C 109.5 . . ?

loop_
_geom_bond_atom_site_label_1
_geom_bond_atom_site_label_2
_geom_bond_distance
_geom_bond_site_symmetry_2
_geom_bond_publ_flag
O1 C9 1.2250(12) . ?
O2 C3 1.3672(12) . ?
O2 C13 1.4268(12) . ?
O3 C4 1.3722(11) . ?
O3 C14 1.4263(14) . ?
O4 C5 1.3603(12) . ?
O4 C15 1.4259(13) . ?
N1 C9 1.3806(13) . ?
N1 C10 1.3902(13) . ?
N1 C12 1.4550(13) . ?
N2 C10 1.2988(13) . ?
N2 C8 1.4056(13) . ?
C1 C2 1.4028(13) . ?
C1 C6 1.4036(13) . ?
C1 C7 1.4580(13) . ?
C2 C3 1.3906(13) . ?
C2 H2 0.9500 . ?
C3 C4 1.4036(13) . ?
C4 C5 1.3986(14) . ?
C5 C6 1.3960(13) . ?
C6 H6 0.9500 . ?
C7 C8 1.3501(14) . ?
C7 H7 0.9500 . ?
C8 C9 1.4894(13) . ?
C10 C11 1.4832(14) . ?
C11 H11A 0.9800 . ?
C11 H11B 0.9800 . ?
C11 H11C 0.9800 . ?
C12 H12A 0.9800 . ?
C12 H12B 0.9800 . ?
C12 H12C 0.9800 . ?
C13 H13A 0.9800 . ?
C13 H13B 0.9800 . ?
C13 H13C 0.9800 . ?
C14 H14A 0.9800 . ?
C14 H14B 0.9800 . ?
C14 H14C 0.9800 . ?
C15 H15A 0.9800 . ?
C15 H15B 0.9800 . ?
C15 H15C 0.9800 . ?

loop_
_geom_torsion_atom_site_label_1
_geom_torsion_atom_site_label_2
_geom_torsion_atom_site_label_3
_geom_torsion_atom_site_label_4
_geom_torsion
_geom_torsion_site_symmetry_1
_geom_torsion_site_symmetry_2
_geom_torsion_site_symmetry_3
_geom_torsion_site_symmetry_4
_geom_torsion_publ_flag
C6 C1 C2 C3 -0.98(15) . . . . ?
C7 C1 C2 C3 177.02(9) . . . . ?
C13 O2 C3 C2 -6.18(15) . . . . ?
C13 O2 C3 C4 174.34(9) . . . . ?
C1 C2 C3 O2 -179.81(9) . . . . ?
C1 C2 C3 C4 -0.36(16) . . . . ?
C14 O3 C4 C5 99.49(11) . . . . ?
C14 O3 C4 C3 -82.97(12) . . . . ?
O2 C3 C4 O3 3.15(14) . . . . ?
C2 C3 C4 O3 -176.35(9) . . . . ?
O2 C3 C4 C5 -179.28(9) . . . . ?
C2 C3 C4 C5 1.22(16) . . . . ?
C15 O4 C5 C6 -4.80(15) . . . . ?
C15 O4 C5 C4 175.05(9) . . . . ?
O3 C4 C5 O4 -3.02(14) . . . . ?
C3 C4 C5 O4 179.41(9) . . . . ?
O3 C4 C5 C6 176.84(9) . . . . ?
C3 C4 C5 C6 -0.74(15) . . . . ?
O4 C5 C6 C1 179.27(9) . . . . ?
C4 C5 C6 C1 -0.58(15) . . . . ?
C2 C1 C6 C5 1.45(15) . . . . ?
C7 C1 C6 C5 -176.66(9) . . . . ?
C2 C1 C7 C8 -5.68(17) . . . . ?
C6 C1 C7 C8 172.37(10) . . . . ?
C1 C7 C8 N2 3.15(19) . . . . ?
C1 C7 C8 C9 -177.26(10) . . . . ?
C10 N2 C8 C7 178.72(11) . . . . ?
C10 N2 C8 C9 -0.91(11) . . . . ?
C10 N1 C9 O1 179.24(10) . . . . ?
C12 N1 C9 O1 0.04(17) . . . . ?
C10 N1 C9 C8 0.19(11) . . . . ?
C12 N1 C9 C8 -179.01(9) . . . . ?
C7 C8 C9 O1 1.79(18) . . . . ?
N2 C8 C9 O1 -178.55(11) . . . . ?
C7 C8 C9 N1 -179.23(10) . . . . ?
N2 C8 C9 N1 0.43(11) . . . . ?
C8 N2 C10 N1 1.09(12) . . . . ?
C8 N2 C10 C11 -177.23(10) . . . . ?
C9 N1 C10 N2 -0.84(13) . . . . ?
C12 N1 C10 N2 178.31(10) . . . . ?
C9 N1 C10 C11 177.57(9) . . . . ?
C12 N1 C10 C11 -3.28(16) . . . . ?

_cod_database_fobs_code 2108660
